data_1510934
loop_
_publ_author_name
'Mamedov, H.S.'
'Abdullaev, G.K.'

_publ_section_title
;
 Crystal structure of the double lithium ytterbium orthoborate Li6 Yb (B
 O3)3
;
_journal_name_full Kristallografiya
_journal_page_first 389
_journal_page_last 392
_journal_volume 22
_journal_year 1977
_chemical_formula_sum 'B3 Li6 O9 Yb'
_chemical_name_systematic 'Li6 Yb (B O3)3'
_space_group_IT_number 14
_symmetry_space_group_name_Hall '-P 2bc'
_symmetry_space_group_name_H-M 'P 1 1 21/b'
_cell_angle_alpha 90
_cell_angle_beta 90
_cell_angle_gamma 105.06
_cell_formula_units_Z 4
_cell_length_a 7.115
_cell_length_b 6.578
_cell_length_c 16.324
_cell_volume 737.763
_citation_journal_id_ASTM KRISAJ
_cod_data_source_file boron_462.cif
_cod_data_source_block B3Li6O9Yb1
_cod_original_cell_volume 737.7632
_cod_original_sg_symbol_Hall '-P 2ybc (-x,z,y)'
_cod_original_formula_sum 'B3 Li6 O9 Yb1'
_cod_database_code 1510934

loop_
_symmetry_equiv_pos_as_xyz
x,y,z
-x,-y+1/2,z+1/2
-x,-y,-z
x,y-1/2,-z-1/2

loop_
_atom_site_label
_atom_site_type_symbol
_atom_site_fract_x
_atom_site_fract_y
_atom_site_fract_z
_atom_site_occupancy
_atom_site_U_iso_or_equiv
O7 O-2 0.4637 0.5869 0.5894 1 0.0
O3 O-2 0.6063 0.4239 0.0787 1 0.0
O1 O-2 0.2765 0.2299 0.0689 1 0.0
Li5 Li+1 0.4051 0.4681 0.2972 1 0.0
Li4 Li+1 0.1402 0.1128 0.5569 1 0.0
O6 O-2 0.0908 0.1777 0.4498 1 0.0
O8 O-2 0.2612 0.438 0.7022 1 0.0
O4 O-2 0.1461 0.3403 0.3144 1 0.0
B3 B+3 0.2855 0.5022 0.6194 1 0.0
B1 B+3 0.4365 0.3111 0.1141 1 0.0
Li2 Li+1 0.3087 0.4501 0.4701 1 0.0
O2 O-2 0.4205 0.2712 0.1977 1 0.0
Li6 Li+1 0.5402 0.1652 0.4685 1 0.0
O9 O-2 0.1199 0.4551 0.5749 1 0.0
Li1 Li+1 0.0769 0.6825 0.5062 1 0.0
Yb1 Yb+3 0.08014 0.15376 0.19024 1 0.0
Li3 Li+1 0.7158 0.8629 0.2941 1 0.0
B2 B+3 0.0851 0.1597 0.3651 1 0.0
O5 O-2 0.0113 0.4678 0.1745 1 0.0
